data_2229924
loop_
_publ_author_name
'Arderne, Charmaine'
'Kruger, Gert J.'

_publ_section_title
;
 Butane-1,4-diammonium bis(perchlorate)
;
_journal_coeditor_code BT5503
_journal_issue 5
_journal_name_full 'Acta Crystallographica Section E'
_journal_page_first o1060
_journal_paper_doi 10.1107/S1600536811012025
_journal_volume 67
_journal_year 2011
_chemical_formula_iupac 'C4 H14 N2 2+ , 2Cl O4 -'
_chemical_formula_moiety 'C4 H14 N2, 2(Cl O4)'
_chemical_formula_sum 'C4 H14 Cl2 N2 O8'
_chemical_formula_weight 289.07
_chemical_name_common 'Putrescine diperchlorate'
_chemical_name_systematic
;
Butane-1,4-diammonium bis(perchlorate)
;
_space_group_IT_number 12
_symmetry_cell_setting monoclinic
_symmetry_space_group_name_Hall '-C 2y'
_symmetry_space_group_name_H-M 'C 1 2/m 1'
_atom_sites_solution_hydrogens geom
_atom_sites_solution_primary direct
_atom_sites_solution_secondary difmap
_audit_creation_method SHELXL-97
_cell_angle_alpha 90.00
_cell_angle_beta 97.222(3)
_cell_angle_gamma 90.00
_cell_formula_units_Z 2
_cell_length_a 19.4755(10)
_cell_length_b 5.6210(3)
_cell_length_c 5.3470(2)
_cell_measurement_reflns_used 1622
_cell_measurement_temperature 296(2)
_cell_measurement_theta_max 28.22
_cell_measurement_theta_min 3.78
_cell_volume 580.70(5)
_computing_cell_refinement 'SAINT (Bruker, 2008'
_computing_data_collection 'APEX2 (Bruker, 2008)'
_computing_data_reduction 'SAINT (Bruker, 2008'
_computing_molecular_graphics
;
X-SEED (Barbour, 2001) and <i>Mercury</i> (Macrae <i>et al.</i>,
2006).
;
_computing_publication_material
;
publCIF (Westrip, 2010) and PLATON (Spek, 2009)
;
_computing_structure_refinement 'SHELXL97 (Sheldrick, 2008)'
_computing_structure_solution 'SHELXS97 (Sheldrick, 2008)'
_diffrn_ambient_temperature 296(2)
_diffrn_measured_fraction_theta_full 0.996
_diffrn_measured_fraction_theta_max 0.996
_diffrn_measurement_device_type 'Bruker APEXII CCD'
_diffrn_measurement_method '\f and \w scans'
_diffrn_radiation_monochromator graphite
_diffrn_radiation_source 'fine-focus sealed tube'
_diffrn_radiation_type MoK\a
_diffrn_radiation_wavelength 0.71073
_diffrn_reflns_av_R_equivalents 0.0280
_diffrn_reflns_av_sigmaI/netI 0.0252
_diffrn_reflns_limit_h_max 25
_diffrn_reflns_limit_h_min -23
_diffrn_reflns_limit_k_max 7
_diffrn_reflns_limit_k_min -7
_diffrn_reflns_limit_l_max 7
_diffrn_reflns_limit_l_min -6
_diffrn_reflns_number 3067
_diffrn_reflns_theta_full 28.34
_diffrn_reflns_theta_max 28.34
_diffrn_reflns_theta_min 3.78
_exptl_absorpt_coefficient_mu 0.589
_exptl_absorpt_correction_T_max 0.9117
_exptl_absorpt_correction_T_min 0.7572
_exptl_absorpt_correction_type multi-scan
_exptl_absorpt_process_details '(<i>AX-Scale</i>; Bruker, 2008)'
_exptl_crystal_colour colourless
_exptl_crystal_density_diffrn 1.653
_exptl_crystal_density_method 'not measured'
_exptl_crystal_description block
_exptl_crystal_F_000 300
_exptl_crystal_size_max 0.50
_exptl_crystal_size_mid 0.34
_exptl_crystal_size_min 0.16
_refine_diff_density_max 0.468
_refine_diff_density_min -0.444
_refine_ls_extinction_method none
_refine_ls_goodness_of_fit_ref 1.165
_refine_ls_hydrogen_treatment constr
_refine_ls_matrix_type full
_refine_ls_number_parameters 46
_refine_ls_number_reflns 793
_refine_ls_number_restraints 0
_refine_ls_restrained_S_all 1.165
_refine_ls_R_factor_all 0.0625
_refine_ls_R_factor_gt 0.0561
_refine_ls_shift/su_max 0.000
_refine_ls_shift/su_mean 0.000
_refine_ls_structure_factor_coef Fsqd
_refine_ls_weighting_details 'calc w=1/[\s^2^(Fo^2^)+(0.0955P)^2^+0.3477P] where P=(Fo^2^+2Fc^2^)/3'
_refine_ls_weighting_scheme calc
_refine_ls_wR_factor_gt 0.1498
_refine_ls_wR_factor_ref 0.1554
_reflns_number_gt 694
_reflns_number_total 793
_reflns_threshold_expression I>2s(I)
_cod_data_source_file bt5503.cif
_cod_data_source_block I
_cod_original_sg_symbol_H-M 'C 2/m'
_cod_database_code 2229924
_cod_database_fobs_code 2229924

loop_
_symmetry_equiv_pos_as_xyz
'x, y, z'
'-x, y, -z'
'x+1/2, y+1/2, z'
'-x+1/2, y+1/2, -z'
'-x, -y, -z'
'x, -y, z'
'-x+1/2, -y+1/2, -z'
'x+1/2, -y+1/2, z'

loop_
_atom_site_type_symbol
_atom_site_label
_atom_site_fract_x
_atom_site_fract_y
_atom_site_fract_z
_atom_site_U_iso_or_equiv
_atom_site_adp_type
_atom_site_calc_flag
_atom_site_refinement_flags
_atom_site_occupancy
_atom_site_disorder_assembly
_atom_site_disorder_group
C C1 0.57860(17) 0.0000 0.7538(6) 0.0466(8) Uani d S 1 . .
H H1 0.5661 0.1394 0.8450 0.056 Uiso calc R 1 . .
C C2 0.53822(16) 0.0000 0.4976(6) 0.0467(8) Uani d S 1 . .
H H2 0.5508 -0.1394 0.4065 0.056 Uiso calc R 1 . .
Cl Cl1 0.65841(4) 0.5000 0.27016(13) 0.0403(3) Uani d S 1 . .
N N1 0.65459(14) 0.0000 0.7476(5) 0.0450(7) Uani d S 1 . .
H H1N 0.6762 0.0000 0.9045 0.068 Uiso calc SR 1 . .
H H2N 0.6666 0.1293 0.6673 0.068 Uiso calc R 1 . .
O O1 0.69616(13) 0.2898(5) 0.2214(5) 0.0755(7) Uani d . 1 . .
O O2 0.59205(16) 0.5000 0.1238(6) 0.0698(9) Uani d S 1 . .
O O3 0.65031(17) 0.5000 0.5341(5) 0.0633(8) Uani d S 1 . .

loop_
_atom_site_aniso_label
_atom_site_aniso_U_11
_atom_site_aniso_U_22
_atom_site_aniso_U_33
_atom_site_aniso_U_12
_atom_site_aniso_U_13
_atom_site_aniso_U_23
C1 0.0461(18) 0.061(2) 0.0321(15) 0.000 0.0021(12) 0.000
C2 0.0403(18) 0.068(2) 0.0315(15) 0.000 0.0028(12) 0.000
Cl1 0.0480(5) 0.0380(5) 0.0344(5) 0.000 0.0031(3) 0.000
N1 0.0425(15) 0.0501(17) 0.0398(14) 0.000 -0.0049(11) 0.000
O1 0.0818(14) 0.0697(16) 0.0730(14) 0.0253(12) 0.0014(11) -0.0236(11)
O2 0.0619(18) 0.069(2) 0.071(2) 0.000 -0.0187(14) 0.000
O3 0.095(2) 0.0596(17) 0.0377(14) 0.000 0.0171(13) 0.000

loop_
_atom_type_symbol
_atom_type_description
_atom_type_scat_dispersion_real
_atom_type_scat_dispersion_imag
_atom_type_scat_source
C C 0.0033 0.0016 'International Tables Vol C Tables 4.2.6.8 and 6.1.1.4'
H H 0.0000 0.0000 'International Tables Vol C Tables 4.2.6.8 and 6.1.1.4'
Cl Cl 0.1484 0.1585 'International Tables Vol C Tables 4.2.6.8 and 6.1.1.4'
N N 0.0061 0.0033 'International Tables Vol C Tables 4.2.6.8 and 6.1.1.4'
O O 0.0106 0.0060 'International Tables Vol C Tables 4.2.6.8 and 6.1.1.4'

loop_
_geom_angle_atom_site_label_1
_geom_angle_atom_site_label_2
_geom_angle_atom_site_label_3
_geom_angle_site_symmetry_1
_geom_angle_site_symmetry_3
_geom_angle
_geom_angle_publ_flag
N1 C1 C2 . . 113.0(3) ?
N1 C1 H1 . . 109.0 ?
C2 C1 H1 . . 109.0 ?
H1 C1 H1 . 6_555 107.8 ?
C1 C2 C2 . 5_656 113.3(3) ?
C1 C2 H2 . . 108.9 ?
C2 C2 H2 5_656 . 108.9 ?
H2 C2 H2 . 6_555 107.7 ?
O2 Cl1 O1 . . 110.54(12) ?
O2 Cl1 O1 . 6_565 110.54(12) ?
O1 Cl1 O1 . 6_565 111.1(2) ?
O2 Cl1 O3 . . 109.6(2) ?
O1 Cl1 O3 . . 107.48(13) ?
O1 Cl1 O3 6_565 . 107.48(13) ?
C1 N1 H1N . . 109.5 ?
C1 N1 H2N . . 109.5 ?
H1N N1 H2N . . 109.5 ?

loop_
_geom_bond_atom_site_label_1
_geom_bond_atom_site_label_2
_geom_bond_site_symmetry_2
_geom_bond_distance
_geom_bond_publ_flag
C1 N1 . 1.484(4) ?
C1 C2 . 1.492(4) ?
C1 H1 . 0.9700 ?
C2 C2 5_656 1.492(6) ?
C2 H2 . 0.9700 ?
Cl1 O2 . 1.424(3) ?
Cl1 O1 . 1.433(2) ?
Cl1 O1 6_565 1.433(2) ?
Cl1 O3 . 1.440(3) ?
N1 H1N . 0.8900 ?
N1 H2N . 0.8900 ?

loop_
_geom_hbond_atom_site_label_D
_geom_hbond_atom_site_label_H
_geom_hbond_atom_site_label_A
_geom_hbond_site_symmetry_A
_geom_hbond_distance_DH
_geom_hbond_distance_HA
_geom_hbond_distance_DA
_geom_hbond_angle_DHA
N1 H1N O1 1_556 0.89 2.35 3.035(3) 134
N1 H1N O1 6_556 0.89 2.35 3.035(3) 134
N1 H2N O1 . 0.89 2.68 3.435(4) 143
N1 H2N O3 . 0.89 2.21 3.0308(14) 153

loop_
_geom_torsion_atom_site_label_1
_geom_torsion_atom_site_label_2
_geom_torsion_atom_site_label_3
_geom_torsion_atom_site_label_4
_geom_torsion_site_symmetry_1
_geom_torsion_site_symmetry_2
_geom_torsion_site_symmetry_3
_geom_torsion_site_symmetry_4
_geom_torsion
_geom_torsion_publ_flag
N1 C1 C2 C2 . . . 5_656 180.0 .
